data_1509559
loop_
_publ_author_name
'von Krziwanik, F.'
'Zabel, M.'
'Marx, R.'
'Panzer, B.'
'Rau, F.'
'Range, K.J.'

_publ_section_title
;
 Ein neuer dreidimensionaler Tellur-Bauverband: Hochdrucksynthese und
 Kristallstruktur von Ag Te3
;
_journal_name_full 'Angewandte Chemie (German Edition)'
_journal_page_first 717
_journal_page_last 718
_journal_volume 94
_journal_year 1982
_chemical_formula_sum 'Ag Te3'
_space_group_IT_number 160
_symmetry_space_group_name_Hall 'R 3 -2"'
_symmetry_space_group_name_H-M 'R 3 m :H'
_cell_angle_alpha 90
_cell_angle_beta 90
_cell_angle_gamma 120
_cell_formula_units_Z 3
_cell_length_a 8.645
_cell_length_b 8.645
_cell_length_c 5.272
_cell_volume 341.221
_citation_journal_id_ASTM ANCEAD
_cod_data_source_file silver1-2_556.cif
_cod_data_source_block Ag1Te3
_cod_original_cell_volume 341.2213
_cod_original_formula_sum 'Ag1 Te3'
_cod_database_code 1509559

loop_
_symmetry_equiv_pos_as_xyz
x,y,z
-y,x-y,z
-x+y,-x,z
-y,-x,z
x,x-y,z
-x+y,y,z
x+2/3,y+1/3,z+1/3
-y+2/3,x-y+1/3,z+1/3
-x+y+2/3,-x+1/3,z+1/3
-y+2/3,-x+1/3,z+1/3
x+2/3,x-y+1/3,z+1/3
-x+y+2/3,y+1/3,z+1/3
x+1/3,y+2/3,z+2/3
-y+1/3,x-y+2/3,z+2/3
-x+y+1/3,-x+2/3,z+2/3
-y+1/3,-x+2/3,z+2/3
x+1/3,x-y+2/3,z+2/3
-x+y+1/3,y+2/3,z+2/3

loop_
_atom_site_label
_atom_site_type_symbol
_atom_site_fract_x
_atom_site_fract_y
_atom_site_fract_z
_atom_site_occupancy
_atom_site_U_iso_or_equiv
Ag1 Ag 0 0 0 1 0.0
Te1 Te 0.1672 -0.1672 0.3413 1 0.0
